data_4344561
loop_
_publ_author_name
'Rodr\'iguez-Rodr\'iguez, Aurora'
'Halime, Zakaria'
'Lima, Lu\'is M P'
'Beyler, Maryline'
'Deniaud, David'
'Le Poul, Nicolas'
'Delgado, Rita'
'Platas-Iglesias, Carlos'
'Patinec, V\'eronique'
'Tripier, Rapha\"el'

_publ_section_title
;
 Cyclams with Ambidentate Methylthiazolyl Pendants for Stable, Inert, and
 Selective Cu(II) Coordination.
;
_journal_issue 2
_journal_name_full 'Inorganic chemistry'
_journal_page_first 619
_journal_page_last 632
_journal_paper_doi 10.1021/acs.inorgchem.5b01779
_journal_volume 55
_journal_year 2016
_chemical_formula_moiety
;
        C11 H31 N5 S 4+, (Cl -)4, 3(H2 O)
;
_chemical_formula_sum 'C14 H37 Cl4 N5 O3 S'
_chemical_formula_weight 497.35
_space_group_IT_number 14
_symmetry_cell_setting monoclinic
_symmetry_Int_Tables_number 14
_symmetry_space_group_name_Hall '-P 2ybc'
_symmetry_space_group_name_H-M 'P 1 21/c 1'
_atom_sites_solution_hydrogens geom
_atom_sites_solution_primary direct
_atom_sites_solution_secondary difmap
_audit_creation_date 2015-04-15T17:17:58-00:00
_audit_creation_method 'WinGX routine CIF_UPDATE'
_cell_angle_alpha 90
_cell_angle_beta 100.242(4)
_cell_angle_gamma 90
_cell_formula_units_Z 4
_cell_length_a 7.4313(3)
_cell_length_b 40.4442(17)
_cell_length_c 8.3466(4)
_cell_measurement_reflns_used 5775
_cell_measurement_temperature 296(2)
_cell_measurement_theta_max 26.124
_cell_measurement_theta_min 3.525
_cell_volume 2468.62(19)
_computing_cell_refinement
;
        CrysAlisPro, Agilent Technologies,
        Version 1.171.37.34i (release 04-08-2014 CrysAlis171 .NET)
        (compiled Aug  4 2014,14:34:23)
;
_computing_data_collection
;
        CrysAlisPro, Agilent Technologies,
        Version 1.171.37.34i (release 04-08-2014 CrysAlis171 .NET)
        (compiled Aug  4 2014,14:34:23)
;
_computing_data_reduction
;
        CrysAlisPro, Agilent Technologies,
        Version 1.171.37.34i (release 04-08-2014 CrysAlis171 .NET)
        (compiled Aug  4 2014,14:34:23)
;
_computing_molecular_graphics
;
        ORTEP3 for Windows (Farrugia, 1997)
        MERCURY  (Bruno et al., 2002)
;
_computing_publication_material
;
        WinGX (Farrugia, 1999)
        PLATON (Spek, 1990-2003)
        enCIFer (Allen et al., 2004)
;
_computing_structure_refinement 'SHELXL-97 (Sheldrick, 2008)'
_computing_structure_solution 'SIR-92 (Altomare et al., 1992)'
_diffrn_ambient_temperature 296(2)
_diffrn_detector 'CCD plate'
_diffrn_detector_area_resol_mean 8.3622
_diffrn_measured_fraction_theta_full 0.998
_diffrn_measured_fraction_theta_max 0.998
_diffrn_measurement_device 'four-circle diffractometer'
_diffrn_measurement_device_type 'Xcalibur, Sapphire2, large Be window'
_diffrn_measurement_method '\w scans'
_diffrn_orient_matrix_UB_11 -0.0598628
_diffrn_orient_matrix_UB_12 -0.0120138
_diffrn_orient_matrix_UB_13 -0.0423834
_diffrn_orient_matrix_UB_21 0.0071853
_diffrn_orient_matrix_UB_22 -0.0094917
_diffrn_orient_matrix_UB_23 0.072332
_diffrn_orient_matrix_UB_31 -0.0759375
_diffrn_orient_matrix_UB_32 0.0085619
_diffrn_orient_matrix_UB_33 0.0207064
_diffrn_radiation_monochromator graphite
_diffrn_radiation_probe x-ray
_diffrn_radiation_type MoK\a
_diffrn_radiation_wavelength 0.71073
_diffrn_reflns_av_R_equivalents 0.074
_diffrn_reflns_av_unetI/netI 0.0478
_diffrn_reflns_limit_h_max 9
_diffrn_reflns_limit_h_min -9
_diffrn_reflns_limit_k_max 50
_diffrn_reflns_limit_k_min -50
_diffrn_reflns_limit_l_max 10
_diffrn_reflns_limit_l_min -10
_diffrn_reflns_number 28417
_diffrn_reflns_theta_full 26.37
_diffrn_reflns_theta_max 26.37
_diffrn_reflns_theta_min 3.42
_diffrn_source 'Enhance (Mo) X-ray Source'
_exptl_absorpt_coefficient_mu 0.587
_exptl_absorpt_correction_T_max 0.9436
_exptl_absorpt_correction_T_min 0.4918
_exptl_absorpt_correction_type multi-scan
_exptl_absorpt_process_details
;
CrysAlisPro, Agilent Technologies,
Version 1.171.37.34i (release 04-08-2014 CrysAlis171 .NET)
(compiled Aug  4 2014,14:34:23)
Empirical absorption correction using spherical harmonics,
implemented in SCALE3 ABSPACK scaling algorithm.
;
_exptl_crystal_colour colourless
_exptl_crystal_density_diffrn 1.338
_exptl_crystal_density_method 'not measured'
_exptl_crystal_description 'prism // [0 0 1]'
_exptl_crystal_F_000 1056
_exptl_crystal_recrystallization_method
;
from aqueous solution at room temperature,
by slow diffusion of water
;
_exptl_crystal_size_max 0.30
_exptl_crystal_size_mid 0.14
_exptl_crystal_size_min 0.10
_refine_diff_density_max 0.475
_refine_diff_density_min -0.356
_refine_diff_density_rms 0.064
_refine_ls_extinction_method none
_refine_ls_goodness_of_fit_ref 1.055
_refine_ls_hydrogen_treatment mixed
_refine_ls_matrix_type full
_refine_ls_number_parameters 272
_refine_ls_number_reflns 5054
_refine_ls_number_restraints 46
_refine_ls_restrained_S_all 1.051
_refine_ls_R_factor_all 0.0771
_refine_ls_R_factor_gt 0.0573
_refine_ls_shift/su_max 0
_refine_ls_shift/su_mean 0
_refine_ls_structure_factor_coef Fsqd
_refine_ls_weighting_details 'calc w=1/[\s^2^(Fo^2^)+(0.0435P)^2^+2.7447P] where P=(Fo^2^+2Fc^2^)/3'
_refine_ls_weighting_scheme calc
_refine_ls_wR_factor_gt 0.1232
_refine_ls_wR_factor_ref 0.1345
_reflns_number_gt 3893
_reflns_number_total 5054
_reflns_threshold_expression >2\s(I)
_cod_data_source_file ic5b01779_si_002.cif
_cod_data_source_block arr15a-b
_cod_depositor_comments
;
The following automatic conversions were performed:

data name '_iucr_refine_instruction_details' was replaced with
'_iucr_refine_instructions_details' as specified in the replacement
file 'data/replacement-values/replacement_tags.lst'.

Automatic conversion script
Id: cif_correct_tags 9268 2022-04-12 08:56:07Z antanas 
;
_cod_original_sg_symbol_Hall -P2ybc
_cod_database_code 4344561

loop_
_symmetry_equiv_pos_as_xyz
'x, y, z'
'-x, y+1/2, -z+1/2'
'-x, -y, -z'
'x, -y-1/2, z-1/2'

loop_
_atom_site_label
_atom_site_type_symbol
_atom_site_fract_x
_atom_site_fract_y
_atom_site_fract_z
_atom_site_U_iso_or_equiv
_atom_site_adp_type
_atom_site_occupancy
_atom_site_symmetry_multiplicity
_atom_site_calc_flag
_atom_site_refinement_flags
_atom_site_disorder_assembly
_atom_site_disorder_group
C1 C 0.8258(4) 0.13115(7) 0.8629(4) 0.0286(6) Uani 1 1 d D . .
H1A H 0.8624 0.1355 0.9783 0.034 Uiso 1 1 calc R . .
H1B H 0.7257 0.1459 0.8211 0.034 Uiso 1 1 calc R . .
C2 C 0.9865(4) 0.13834(7) 0.7770(4) 0.0309(7) Uani 1 1 d D . .
H2A H 1.0925 0.1258 0.8278 0.037 Uiso 1 1 calc R . .
H2B H 0.9558 0.1317 0.6638 0.037 Uiso 1 1 calc R . .
C3 C 0.8995(4) 0.19786(7) 0.6875(4) 0.0338(7) Uani 1 1 d D . .
H3A H 0.9472 0.2201 0.7043 0.041 Uiso 1 1 calc R . .
H3B H 0.7837 0.1971 0.7258 0.041 Uiso 1 1 calc R . .
C4 C 0.8663(5) 0.19034(9) 0.5087(4) 0.0433(8) Uani 1 1 d . . .
H4A H 0.8341 0.1672 0.4913 0.052 Uiso 1 1 calc R . .
H4B H 0.977 0.1944 0.4653 0.052 Uiso 1 1 calc R . .
C5 C 0.7126(4) 0.21187(8) 0.4207(4) 0.0372(7) Uani 1 1 d D . .
H5A H 0.6106 0.2111 0.4787 0.045 Uiso 1 1 calc R . .
H5B H 0.7545 0.2346 0.4217 0.045 Uiso 1 1 calc R . .
C6 C 0.5813(4) 0.16669(7) 0.2208(4) 0.0337(7) Uani 1 1 d D . .
H6A H 0.6803 0.1515 0.2599 0.04 Uiso 1 1 calc R . .
H6B H 0.5437 0.1631 0.1047 0.04 Uiso 1 1 calc R . .
C7 C 0.4208(4) 0.15932(7) 0.3064(4) 0.0325(7) Uani 1 1 d D . .
H7A H 0.4509 0.1662 0.4194 0.039 Uiso 1 1 calc R . .
H7B H 0.3145 0.1718 0.255 0.039 Uiso 1 1 calc R . .
C8 C 0.5095(4) 0.10006(7) 0.3984(4) 0.0321(7) Uani 1 1 d D . .
H8A H 0.6231 0.0999 0.3564 0.039 Uiso 1 1 calc R . .
H8B H 0.4594 0.0779 0.3877 0.039 Uiso 1 1 calc R . .
C9 C 0.5494(5) 0.10932(8) 0.5760(4) 0.0397(8) Uani 1 1 d . . .
H9A H 0.4384 0.1079 0.6216 0.048 Uiso 1 1 calc R . .
H9B H 0.5939 0.1319 0.588 0.048 Uiso 1 1 calc R . .
C10 C 0.6929(4) 0.08584(7) 0.6659(4) 0.0323(7) Uani 1 1 d D . .
H10A H 0.6412 0.0638 0.6643 0.039 Uiso 1 1 calc R . .
H10B H 0.7959 0.085 0.609 0.039 Uiso 1 1 calc R . .
C11 C 0.9026(4) 0.07196(7) 0.9236(4) 0.0361(7) Uani 1 1 d D . .
H11A H 0.9892 0.0674 0.8521 0.043 Uiso 1 1 calc R . .
H11B H 0.9692 0.0823 1.0213 0.043 Uiso 1 1 calc R . .
C12 C 0.8241(4) 0.03990(8) 0.9692(4) 0.0354(7) Uani 1 1 d . . .
C13 C 0.7294(5) -0.00727(9) 1.1087(6) 0.0560(10) Uani 1 1 d . . .
H13 H 0.6975 -0.0234 1.1782 0.067 Uiso 1 1 calc R . .
C14 C 0.7239(5) -0.01115(9) 0.9505(5) 0.0533(10) Uani 1 1 d . . .
H14 H 0.6851 -0.0308 0.8975 0.064 Uiso 1 1 calc R . .
N1 N 0.7602(3) 0.09595(6) 0.8398(3) 0.0277(5) Uani 1 1 d D . .
H1N H 0.6627 0.0942 0.8915 0.033 Uiso 1 1 calc RD . .
N2 N 1.0301(3) 0.17444(6) 0.7871(3) 0.0320(6) Uani 1 1 d D . .
H2N H 1.1403 0.1772 0.7585 0.038 Uiso 1 1 calc RD . .
H2M H 1.0412 0.1806 0.8921 0.038 Uiso 1 1 calc RD . .
N3 N 0.6488(3) 0.20129(6) 0.2490(3) 0.0349(6) Uani 1 1 d D . .
H3N H 0.7417 0.2042 0.1945 0.042 Uiso 1 1 calc RD . .
H3M H 0.5583 0.215 0.2044 0.042 Uiso 1 1 calc RD . .
N4 N 0.3776(3) 0.12330(6) 0.2980(3) 0.0314(6) Uani 1 1 d D . .
H4N H 0.3659 0.117 0.1933 0.038 Uiso 1 1 calc RD . .
H4M H 0.2677 0.1206 0.3274 0.038 Uiso 1 1 calc RD . .
N5 N 0.7790(4) 0.01555(7) 0.8686(4) 0.0462(7) Uani 1 1 d . . .
S1 S 0.80344(14) 0.03157(2) 1.16646(12) 0.0530(3) Uani 1 1 d . . .
Cl1 Cl 0.39933(10) 0.09423(2) 0.96512(10) 0.0389(2) Uani 1 1 d . . .
Cl2 Cl 0.97992(11) 0.11181(2) 0.32985(12) 0.0462(2) Uani 1 1 d . . .
Cl3 Cl 0.00129(12) 0.21037(2) 0.10612(11) 0.0456(2) Uani 1 1 d . . .
Cl4 Cl 0.42711(11) 0.18509(2) 0.75161(13) 0.0496(2) Uani 1 1 d . . .
O1 O 0.3862(4) 0.24410(7) 0.1162(4) 0.0717(9) Uani 1 1 d D . .
H1V H 0.396(7) 0.2644(6) 0.147(6) 0.108 Uiso 1 1 d D . .
H1W H 0.336(7) 0.2376(12) 0.198(5) 0.108 Uiso 1 1 d D . .
O2A O 0.8365(15) -0.0593(3) 0.4202(11) 0.098(3) Uiso 0.5 1 d PD A 1
O2B O 0.9197(13) -0.0485(2) 0.4432(11) 0.089(2) Uiso 0.5 1 d PD B 2
H2V H 0.763(13) -0.049(3) 0.472(14) 0.133 Uiso 0.5 1 d PD C 1
H2W H 0.879(16) -0.074(2) 0.492(12) 0.133 Uiso 0.5 1 d PD D 1
H2X H 0.847(15) -0.040(3) 0.500(14) 0.133 Uiso 0.5 1 d PD E 2
H2Y H 0.962(16) -0.065(2) 0.503(14) 0.133 Uiso 0.5 1 d PD F 2
O3A O 0.7736(12) 0.0067(2) 0.5323(11) 0.099(2) Uiso 0.5 1 d PD G 1
O3B O 0.6509(14) -0.0057(3) 0.5348(14) 0.116(3) Uiso 0.5 1 d PD H 2
H3V H 0.794(19) -0.0140(8) 0.545(19) 0.175 Uiso 0.5 1 d PD I 1
H3W H 0.886(7) 0.013(3) 0.540(18) 0.175 Uiso 0.5 1 d PD J 1
H3X H 0.568(12) 0.008(3) 0.50(2) 0.175 Uiso 0.5 1 d PD K 2
H3Y H 0.593(15) -0.021(2) 0.571(17) 0.175 Uiso 0.5 1 d PD L 2

loop_
_atom_site_aniso_label
_atom_site_aniso_U_11
_atom_site_aniso_U_22
_atom_site_aniso_U_33
_atom_site_aniso_U_23
_atom_site_aniso_U_13
_atom_site_aniso_U_12
C1 0.0275(15) 0.0240(14) 0.0344(16) -0.0016(12) 0.0056(12) -0.0027(12)
C2 0.0242(15) 0.0315(15) 0.0372(17) 0.0003(13) 0.0060(12) 0.0016(12)
C3 0.0356(17) 0.0270(15) 0.0408(18) 0.0012(13) 0.0119(14) -0.0014(13)
C4 0.0405(19) 0.052(2) 0.0368(19) 0.0014(16) 0.0056(15) 0.0121(16)
C5 0.0369(18) 0.0326(16) 0.0422(19) -0.0019(14) 0.0074(14) -0.0013(13)
C6 0.0316(16) 0.0368(17) 0.0336(17) -0.0002(13) 0.0089(13) 0.0008(13)
C7 0.0238(15) 0.0361(16) 0.0374(17) 0.0052(13) 0.0046(13) 0.0053(12)
C8 0.0292(16) 0.0311(15) 0.0355(17) 0.0031(13) 0.0044(13) 0.0021(12)
C9 0.0395(19) 0.0439(18) 0.0337(17) 0.0001(14) 0.0008(14) 0.0128(15)
C10 0.0353(17) 0.0279(15) 0.0320(16) -0.0004(12) 0.0014(13) 0.0035(12)
C11 0.0300(16) 0.0338(16) 0.0422(18) 0.0081(14) 0.0002(13) 0.0036(13)
C12 0.0292(16) 0.0342(16) 0.0418(18) 0.0068(14) 0.0029(13) 0.0065(13)
C13 0.046(2) 0.045(2) 0.077(3) 0.024(2) 0.010(2) 0.0015(17)
C14 0.047(2) 0.0340(18) 0.076(3) 0.0070(19) 0.0009(19) -0.0004(16)
N1 0.0235(12) 0.0270(12) 0.0321(13) 0.0034(10) 0.0035(10) 0.0005(10)
N2 0.0252(13) 0.0392(14) 0.0322(14) -0.0035(11) 0.0069(10) -0.0052(11)
N3 0.0287(14) 0.0365(14) 0.0407(15) 0.0074(12) 0.0090(11) 0.0018(11)
N4 0.0205(12) 0.0418(14) 0.0318(14) 0.0012(11) 0.0043(10) -0.0031(11)
N5 0.0461(17) 0.0369(15) 0.0534(18) 0.0017(14) 0.0032(14) 0.0010(13)
S1 0.0635(6) 0.0496(5) 0.0462(6) 0.0139(4) 0.0104(5) 0.0014(5)
Cl1 0.0314(4) 0.0448(4) 0.0417(4) 0.0025(4) 0.0097(3) -0.0016(3)
Cl2 0.0294(4) 0.0482(5) 0.0633(6) -0.0047(4) 0.0147(4) -0.0007(3)
Cl3 0.0406(5) 0.0537(5) 0.0451(5) -0.0086(4) 0.0146(4) -0.0058(4)
Cl4 0.0316(4) 0.0396(4) 0.0819(7) 0.0064(4) 0.0220(4) 0.0041(3)
O1 0.0517(18) 0.0423(15) 0.117(3) -0.0071(17) 0.0044(17) 0.0061(14)

loop_
_atom_type_symbol
_atom_type_description
_atom_type_scat_dispersion_real
_atom_type_scat_dispersion_imag
_atom_type_scat_source
C C 0.0033 0.0016 'International Tables Vol C Tables 4.2.6.8 and 6.1.1.4'
H H 0 0 'International Tables Vol C Tables 4.2.6.8 and 6.1.1.4'
N N 0.0061 0.0033 'International Tables Vol C Tables 4.2.6.8 and 6.1.1.4'
S S 0.1246 0.1234 'International Tables Vol C Tables 4.2.6.8 and 6.1.1.4'
Cl Cl 0.1484 0.1585 'International Tables Vol C Tables 4.2.6.8 and 6.1.1.4'
O O 0.0106 0.006 'International Tables Vol C Tables 4.2.6.8 and 6.1.1.4'

loop_
_exptl_crystal_face_index_h
_exptl_crystal_face_index_k
_exptl_crystal_face_index_l
_exptl_crystal_face_perp_dist
1 1 0 0.055
1 -1 0 0.055
1 -4 0 0.08
-8 36 -1 0.05
0 -4 1 0.12
0 0 1 0.155
0 0 -1 0.115
0 1 0 0.05
0 -1 0 0.08
-1 -1 0 0.045

loop_
_geom_angle_atom_site_label_1
_geom_angle_atom_site_label_2
_geom_angle_atom_site_label_3
_geom_angle
N1 C1 C2 112.5(2)
N1 C1 H1A 109.1
C2 C1 H1A 109.1
N1 C1 H1B 109.1
C2 C1 H1B 109.1
H1A C1 H1B 107.8
N2 C2 C1 109.9(2)
N2 C2 H2A 109.7
C1 C2 H2A 109.7
N2 C2 H2B 109.7
C1 C2 H2B 109.7
H2A C2 H2B 108.2
N2 C3 C4 113.6(2)
N2 C3 H3A 108.9
C4 C3 H3A 108.9
N2 C3 H3B 108.9
C4 C3 H3B 108.9
H3A C3 H3B 107.7
C3 C4 C5 110.0(3)
C3 C4 H4A 109.7
C5 C4 H4A 109.7
C3 C4 H4B 109.7
C5 C4 H4B 109.7
H4A C4 H4B 108.2
N3 C5 C4 112.6(3)
N3 C5 H5A 109.1
C4 C5 H5A 109.1
N3 C5 H5B 109.1
C4 C5 H5B 109.1
H5A C5 H5B 107.8
N3 C6 C7 112.2(2)
N3 C6 H6A 109.2
C7 C6 H6A 109.2
N3 C6 H6B 109.2
C7 C6 H6B 109.2
H6A C6 H6B 107.9
N4 C7 C6 110.4(2)
N4 C7 H7A 109.6
C6 C7 H7A 109.6
N4 C7 H7B 109.6
C6 C7 H7B 109.6
H7A C7 H7B 108.1
N4 C8 C9 112.8(2)
N4 C8 H8A 109
C9 C8 H8A 109
N4 C8 H8B 109
C9 C8 H8B 109
H8A C8 H8B 107.8
C8 C9 C10 109.1(3)
C8 C9 H9A 109.9
C10 C9 H9A 109.9
C8 C9 H9B 109.9
C10 C9 H9B 109.9
H9A C9 H9B 108.3
N1 C10 C9 112.9(2)
N1 C10 H10A 109
C9 C10 H10A 109
N1 C10 H10B 109
C9 C10 H10B 109
H10A C10 H10B 107.8
C12 C11 N1 113.6(2)
C12 C11 H11A 108.8
N1 C11 H11A 108.8
C12 C11 H11B 108.8
N1 C11 H11B 108.8
H11A C11 H11B 107.7
N5 C12 C11 124.0(3)
N5 C12 S1 114.5(2)
C11 C12 S1 121.3(2)
C14 C13 S1 110.0(3)
C14 C13 H13 125
S1 C13 H13 125
C13 C14 N5 116.3(4)
C13 C14 H14 121.9
N5 C14 H14 121.9
C1 N1 C10 115.1(2)
C1 N1 C11 111.3(2)
C10 N1 C11 110.9(2)
C1 N1 H1N 106.3
C10 N1 H1N 106.3
C11 N1 H1N 106.3
C2 N2 C3 118.3(2)
C2 N2 H2N 107.7
C3 N2 H2N 107.7
C2 N2 H2M 107.7
C3 N2 H2M 107.7
H2N N2 H2M 107.1
C5 N3 C6 117.5(2)
C5 N3 H3N 107.9
C6 N3 H3N 107.9
C5 N3 H3M 107.9
C6 N3 H3M 107.9
H3N N3 H3M 107.2
C7 N4 C8 118.1(2)
C7 N4 H4N 107.8
C8 N4 H4N 107.8
C7 N4 H4M 107.8
C8 N4 H4M 107.8
H4N N4 H4M 107.1
C12 N5 C14 109.8(3)
C13 S1 C12 89.37(19)
H1V O1 H1W 95(3)
H2V O2A H2W 99(4)
H2V O2A H2X 44(10)
H2W O2A H2X 96(10)
H2V O2A H2Y 110(10)
H2W O2A H2Y 41(10)
H2X O2A H2Y 78(6)
H2V O2B H2W 66(4)
H2V O2B H2X 36(10)
H2W O2B H2X 86(10)
H2V O2B H2Y 98(10)
H2W O2B H2Y 37(10)
H2X O2B H2Y 101(5)
H3V O3A H3W 98(4)
H3V O3B H3X 149(10)
H3V O3B H3Y 107(9)
H3X O3B H3Y 103(5)

loop_
_geom_bond_atom_site_label_1
_geom_bond_atom_site_label_2
_geom_bond_distance
C1 N1 1.506(3)
C1 C2 1.526(4)
C1 H1A 0.97
C1 H1B 0.97
C2 N2 1.494(4)
C2 H2A 0.97
C2 H2B 0.97
C3 N2 1.498(4)
C3 C4 1.500(4)
C3 H3A 0.97
C3 H3B 0.97
C4 C5 1.518(4)
C4 H4A 0.97
C4 H4B 0.97
C5 N3 1.490(4)
C5 H5A 0.97
C5 H5B 0.97
C6 N3 1.491(4)
C6 C7 1.525(4)
C6 H6A 0.97
C6 H6B 0.97
C7 N4 1.491(4)
C7 H7A 0.97
C7 H7B 0.97
C8 N4 1.502(4)
C8 C9 1.506(4)
C8 H8A 0.97
C8 H8B 0.97
C9 C10 1.522(4)
C9 H9A 0.97
C9 H9B 0.97
C10 N1 1.505(4)
C10 H10A 0.97
C10 H10B 0.97
C11 C12 1.498(4)
C11 N1 1.513(4)
C11 H11A 0.97
C11 H11B 0.97
C12 N5 1.298(4)
C12 S1 1.714(3)
C13 C14 1.323(6)
C13 S1 1.706(4)
C13 H13 0.93
C14 N5 1.379(4)
C14 H14 0.93
N1 H1N 0.91
N2 H2N 0.9
N2 H2M 0.9
N3 H3N 0.9
N3 H3M 0.9
N4 H4N 0.9
N4 H4M 0.9
O1 H1V 0.861(19)
O1 H1W 0.874(19)
O2A H2V 0.86(2)
O2A H2W 0.86(2)
O2A H2X 1.03(10)
O2A H2Y 1.08(9)
O2B H2V 1.23(8)
O2B H2W 1.17(8)
O2B H2X 0.86(2)
O2B H2Y 0.86(2)
O3A H3V 0.85(2)
O3A H3W 0.87(2)
O3B H3V 1.10(13)
O3B H3X 0.84(2)
O3B H3Y 0.84(2)

loop_
_geom_hbond_atom_site_label_D
_geom_hbond_atom_site_label_H
_geom_hbond_atom_site_label_A
_geom_hbond_distance_DH
_geom_hbond_distance_HA
_geom_hbond_distance_DA
_geom_hbond_angle_DHA
_geom_hbond_site_symmetry_A
N1 H1N Cl1 0.91 2.15 3.048(2) 167.5 .
N2 H2N Cl4 0.9 2.17 3.048(2) 166.3 1_655
N2 H2M Cl3 0.9 2.22 3.074(3) 158.6 1_656
N3 H3N Cl3 0.9 2.2 3.088(3) 169.3 1_655
N3 H3M O1 0.9 1.8 2.696(4) 177 .
N4 H4N Cl1 0.9 2.17 3.048(3) 165.2 1_554
N4 H4M Cl2 0.9 2.17 3.049(2) 164.9 1_455
O1 H1V Cl4 0.861(19) 2.22(2) 3.074(3) 175(5) 4_565
O1 H1W Cl3 0.874(19) 2.71(5) 3.156(3) 113(4) .
O2A H2V O3A 0.86(2) 2.31(11) 2.894(13) 125(11) .
O2A H2W Cl2 0.86(2) 2.26(3) 3.116(10) 173(12) 3_756
O2B H2X O3B 0.86(2) 2.06(6) 2.848(14) 152(12) .
O2B H2Y Cl2 0.86(2) 2.35(4) 3.193(9) 169(12) 3_756
O3A H3V O2A 0.85(2) 2.16(10) 2.894(13) 144(14) .
O3B H3X O3B 0.84(2) 1.60(9) 2.26(2) 133(11) 3_656
